data_4131359
loop_
_publ_author_name
'Li, Beryl X.'
'Le, Diane N.'
'Mack, Kyle A.'
'McClory, Andrew'
'Lim, Ngiap-Kie'
'Cravillion, Theresa'
'Savage, Scott'
'Han, Chong'
'Collum, David B.'
'Zhang, Haiming'
'Gosselin, Francis'

_publ_section_title
;
 Highly Stereoselective Synthesis of Tetrasubstituted Acyclic All-Carbon
 Olefins via Enol Tosylation and Suzuki-Miyaura Coupling.
;
_journal_issue 31
_journal_name_full 'Journal of the American Chemical Society'
_journal_page_first 10777
_journal_page_last 10783
_journal_paper_doi 10.1021/jacs.7b05071
_journal_volume 139
_journal_year 2017
_chemical_absolute_configuration ad
_chemical_formula_sum 'C24 H24 O4 S'
_chemical_formula_weight 408.49
_chemical_name_common 71462-057
_chemical_name_systematic gene767
_space_group.centring_type primitive

_space_group_crystal_system monoclinic
_space_group_IT_number 4
_space_group_name_Hall 'P 2yb'
_space_group_name_H-M_alt 'P 1 21 1'
_atom_sites_solution_hydrogens geom
_atom_sites_solution_primary iterative
_atom_sites_solution_secondary difmap
_audit_creation_method SHELXL-2014/7
_cell_angle_alpha 90
_cell_angle_beta 91.418(2)
_cell_angle_gamma 90
_cell_formula_units_Z 2
_cell_length_a 7.8872(7)
_cell_length_b 6.0338(5)
_cell_length_c 21.8424(19)
_cell_measurement_reflns_used 5496
_cell_measurement_temperature 200(2)
_cell_measurement_theta_max 25.04
_cell_measurement_theta_min 2.58
_cell_volume 1039.16(16)
_computing_cell_refinement 'Bruker SAINT'
_computing_data_collection 'Bruker APEX2'
_computing_data_reduction 'Bruker SAINT'
_computing_molecular_graphics ORTEP-32
_computing_publication_material WinGX
_computing_structure_refinement SHELXL-2014
_computing_structure_solution SHELXT-2014
_diffrn_ambient_temperature 200(2)
_diffrn_detector_area_resol_mean 8.366
_diffrn_measured_fraction_theta_full 1.000
_diffrn_measured_fraction_theta_max 1.000
_diffrn_measurement_device_type 'Bruker APEX-I CCD'
_diffrn_measurement_method '\f and \w scans'
_diffrn_radiation_type MoK\a
_diffrn_radiation_wavelength 0.71073
_diffrn_reflns_av_R_equivalents 0.0506
_diffrn_reflns_av_unetI/netI 0.0589
_diffrn_reflns_Laue_measured_fraction_full 1.000
_diffrn_reflns_Laue_measured_fraction_max 1.000
_diffrn_reflns_limit_h_max 9
_diffrn_reflns_limit_h_min -9
_diffrn_reflns_limit_k_max 7
_diffrn_reflns_limit_k_min -7
_diffrn_reflns_limit_l_max 26
_diffrn_reflns_limit_l_min -26
_diffrn_reflns_number 15929
_diffrn_reflns_point_group_measured_fraction_full 0.956
_diffrn_reflns_point_group_measured_fraction_max 0.953
_diffrn_reflns_theta_full 25.000
_diffrn_reflns_theta_max 25.347
_diffrn_reflns_theta_min 1.865
_diffrn_source 'fine focus sealed tube'
_exptl_absorpt_coefficient_mu 0.183
_exptl_absorpt_correction_T_max 0.928
_exptl_absorpt_correction_T_min 0.811
_exptl_absorpt_correction_type multi-scan
_exptl_absorpt_process_details SADABS
_exptl_crystal_colour colorless
_exptl_crystal_density_diffrn 1.306
_exptl_crystal_description prism
_exptl_crystal_F_000 432
_exptl_crystal_size_max 0.070
_exptl_crystal_size_mid 0.070
_exptl_crystal_size_min 0.040
_refine_diff_density_max 0.295
_refine_diff_density_min -0.173
_refine_diff_density_rms 0.048
_refine_ls_abs_structure_details
; 
 Flack x determined using 1024 quotients [(I+)-(I-)]/[(I+)+(I-)] 
 (Parsons, Flack and Wagner, Acta Cryst. B69 (2013) 249-259). 
;
_refine_ls_abs_structure_Flack -0.11(7)
_refine_ls_extinction_method none
_refine_ls_goodness_of_fit_ref 1.045
_refine_ls_hydrogen_treatment constr
_refine_ls_matrix_type full
_refine_ls_number_parameters 265
_refine_ls_number_reflns 3617
_refine_ls_number_restraints 1
_refine_ls_restrained_S_all 1.045
_refine_ls_R_factor_all 0.0616
_refine_ls_R_factor_gt 0.0495
_refine_ls_shift/su_max 0.001
_refine_ls_shift/su_mean 0.000
_refine_ls_structure_factor_coef Fsqd
_refine_ls_weighting_details 'w=1/[\s^2^(Fo^2^)+(0.0501P)^2^+0.2347P] where P=(Fo^2^+2Fc^2^)/3'
_refine_ls_weighting_scheme calc
_refine_ls_wR_factor_gt 0.1043
_refine_ls_wR_factor_ref 0.1094
_reflns_Friedel_coverage 0.727
_reflns_Friedel_fraction_full 0.902
_reflns_Friedel_fraction_max 0.895
_reflns_number_gt 3108
_reflns_number_total 3617
_reflns_threshold_expression 'I > 2\s(I)'
_cod_data_source_file ja-2017-050714-File015.cif
_cod_data_source_block 71462-057
_cod_original_sg_symbol_H-M 'P 21'
_cod_database_code 4131359
_shelx_shelxl_version_number 2014/7
_shelx_space_group_comment
; 
The symmetry employed for this shelxl refinement is uniquely defined 
by the following loop, which should always be used as a source of 
symmetry information in preference to the above space-group names. 
They are only intended as comments. 
;
_shelx_estimated_absorpt_t_min 0.987
_shelx_estimated_absorpt_t_max 0.993

loop_
_space_group_symop_operation_xyz
'x, y, z'
'-x, y+1/2, -z'

loop_
_atom_site_label
_atom_site_type_symbol
_atom_site_fract_x
_atom_site_fract_y
_atom_site_fract_z
_atom_site_U_iso_or_equiv
_atom_site_adp_type
_atom_site_occupancy
_atom_site_site_symmetry_order
_atom_site_calc_flag
_atom_site_refinement_flags_posn
_atom_site_refinement_flags_adp
C1 C 0.4399(4) 0.4947(8) 0.88606(17) 0.0296(10) Uani 1 1 d . .
C2 C 0.6016(4) 0.5843(8) 0.88709(17) 0.0342(11) Uani 1 1 d . .
H2 H 0.6222 0.7250 0.8693 0.041 Uiso 1 1 calc R U
C3 C 0.7319(5) 0.4659(9) 0.91435(19) 0.0409(12) Uani 1 1 d . .
H3 H 0.8433 0.5261 0.9152 0.049 Uiso 1 1 calc R U
C4 C 0.7042(5) 0.2615(9) 0.94049(17) 0.0355(10) Uani 1 1 d . .
C5 C 0.5393(5) 0.1783(8) 0.94004(17) 0.0378(11) Uani 1 1 d . .
H5 H 0.5177 0.0397 0.9590 0.045 Uiso 1 1 calc R U
C6 C 0.4074(5) 0.2932(8) 0.91264(17) 0.0321(10) Uani 1 1 d . .
H6 H 0.2957 0.2342 0.9121 0.039 Uiso 1 1 calc R U
C7 C 0.8501(5) 0.1289(12) 0.96699(19) 0.0510(12) Uani 1 1 d . .
H7A H 0.9492 0.1468 0.9412 0.076 Uiso 1 1 calc R U
H7B H 0.8184 -0.0281 0.9685 0.076 Uiso 1 1 calc R U
H7C H 0.8777 0.1815 1.0085 0.076 Uiso 1 1 calc R U
C8 C 0.1345(4) 0.5488(7) 0.74210(16) 0.0280(10) Uani 1 1 d . .
C9 C 0.1605(5) 0.6884(7) 0.69635(17) 0.0316(10) Uani 1 1 d . .
C10 C 0.3238(6) 0.8185(11) 0.6898(2) 0.0552(15) Uani 1 1 d . .
H10A H 0.2959 0.9746 0.6799 0.066 Uiso 1 1 calc R U
H10B H 0.3877 0.8169 0.7294 0.066 Uiso 1 1 calc R U
C11 C 0.4337(6) 0.7259(12) 0.6409(2) 0.069(2) Uani 1 1 d . .
H11A H 0.4702 0.5759 0.6524 0.104 Uiso 1 1 calc R U
H11B H 0.5335 0.8207 0.6364 0.104 Uiso 1 1 calc R U
H11C H 0.3693 0.7205 0.6020 0.104 Uiso 1 1 calc R U
C12 C -0.0112(5) 0.4014(7) 0.75456(16) 0.0272(9) Uani 1 1 d . .
C13 C 0.0154(5) 0.1984(7) 0.78350(17) 0.0310(10) Uani 1 1 d . .
H13 H 0.1274 0.1564 0.7956 0.037 Uiso 1 1 calc R U
C14 C -0.1170(5) 0.0577(8) 0.79495(17) 0.0343(10) Uani 1 1 d . .
H14 H -0.0959 -0.0804 0.8146 0.041 Uiso 1 1 calc R U
C15 C -0.2812(5) 0.1169(9) 0.77787(17) 0.0395(11) Uani 1 1 d . .
H15 H -0.3732 0.0199 0.7856 0.047 Uiso 1 1 calc R U
C16 C -0.3095(5) 0.3182(9) 0.74956(18) 0.0390(11) Uani 1 1 d . .
H16 H -0.4219 0.3595 0.7379 0.047 Uiso 1 1 calc R U
C17 C -0.1770(5) 0.4609(8) 0.73790(17) 0.0315(10) Uani 1 1 d . .
H17 H -0.1988 0.5993 0.7186 0.038 Uiso 1 1 calc R U
C18 C 0.0355(5) 0.7186(7) 0.64447(17) 0.0314(10) Uani 1 1 d . .
C19 C 0.0028(5) 0.5529(8) 0.60251(18) 0.0364(10) Uani 1 1 d . .
H19 H 0.0577 0.4137 0.6075 0.044 Uiso 1 1 calc R U
C20 C -0.1093(5) 0.5844(8) 0.55272(17) 0.0360(11) Uani 1 1 d . .
H20 H -0.1313 0.4676 0.5245 0.043 Uiso 1 1 calc R U
C21 C -0.1877(5) 0.7871(8) 0.54514(17) 0.0334(10) Uani 1 1 d . .
C22 C -0.1545(5) 0.9554(8) 0.58621(18) 0.0352(10) Uani 1 1 d . .
H22 H -0.2086 1.0950 0.5810 0.042 Uiso 1 1 calc R U
C23 C -0.0428(5) 0.9220(8) 0.63500(18) 0.0352(10) Uani 1 1 d . .
H23 H -0.0192 1.0404 0.6626 0.042 Uiso 1 1 calc R U
C24 C -0.3517(6) 0.6668(11) 0.4591(2) 0.0589(15) Uani 1 1 d . .
H24A H -0.2516 0.5991 0.4411 0.088 Uiso 1 1 calc R U
H24B H -0.4260 0.7264 0.4265 0.088 Uiso 1 1 calc R U
H24C H -0.4133 0.5546 0.4822 0.088 Uiso 1 1 calc R U
O1 O 0.1180(3) 0.6017(7) 0.87656(12) 0.0481(9) Uani 1 1 d . .
O2 O 0.3264(4) 0.8635(6) 0.83844(15) 0.0510(9) Uani 1 1 d . .
O3 O 0.2755(3) 0.5113(5) 0.78434(11) 0.0318(7) Uani 1 1 d . .
O4 O -0.3008(4) 0.8383(6) 0.49845(13) 0.0490(9) Uani 1 1 d . .
S1 S 0.27526(11) 0.64025(19) 0.84829(4) 0.0338(3) Uani 1 1 d . .

loop_
_atom_site_aniso_label
_atom_site_aniso_U_11
_atom_site_aniso_U_22
_atom_site_aniso_U_33
_atom_site_aniso_U_23
_atom_site_aniso_U_13
_atom_site_aniso_U_12
C1 0.0228(19) 0.038(3) 0.0280(19) -0.0015(19) -0.0033(14) -0.0020(19)
C2 0.031(2) 0.038(3) 0.0336(19) 0.0079(19) -0.0021(16) -0.007(2)
C3 0.023(2) 0.059(4) 0.041(2) 0.004(2) -0.0034(17) -0.007(2)
C4 0.035(2) 0.045(3) 0.0262(19) -0.002(2) -0.0017(16) 0.005(2)
C5 0.045(2) 0.035(3) 0.033(2) 0.004(2) -0.0040(17) 0.000(2)
C6 0.029(2) 0.032(3) 0.035(2) -0.002(2) -0.0002(16) -0.007(2)
C7 0.046(2) 0.063(4) 0.043(2) 0.005(3) -0.0080(19) 0.014(3)
C8 0.0208(17) 0.037(3) 0.0260(18) -0.0022(18) -0.0031(14) 0.0023(17)
C9 0.0274(18) 0.036(3) 0.0312(19) 0.0000(19) 0.0000(15) -0.0036(18)
C10 0.045(3) 0.075(4) 0.046(3) 0.019(3) -0.006(2) -0.024(3)
C11 0.033(2) 0.106(6) 0.069(3) 0.030(3) 0.009(2) -0.002(3)
C12 0.030(2) 0.030(3) 0.0220(18) -0.0012(17) 0.0002(14) -0.0017(18)
C13 0.029(2) 0.031(3) 0.0327(19) -0.0005(18) -0.0023(15) 0.0021(18)
C14 0.046(2) 0.024(3) 0.033(2) 0.0040(18) -0.0032(17) -0.0014(19)
C15 0.038(2) 0.042(3) 0.039(2) 0.000(2) 0.0018(17) -0.017(2)
C16 0.025(2) 0.054(4) 0.037(2) 0.003(2) -0.0026(17) -0.005(2)
C17 0.030(2) 0.031(3) 0.033(2) 0.0046(19) -0.0026(16) -0.0013(19)
C18 0.031(2) 0.036(3) 0.0274(18) 0.0088(19) 0.0029(16) -0.0044(19)
C19 0.033(2) 0.038(3) 0.039(2) -0.002(2) 0.0022(17) 0.0006(19)
C20 0.035(2) 0.041(3) 0.033(2) -0.005(2) -0.0003(17) -0.006(2)
C21 0.026(2) 0.048(3) 0.0267(19) 0.007(2) 0.0017(15) -0.002(2)
C22 0.038(2) 0.031(3) 0.037(2) 0.002(2) 0.0023(17) 0.003(2)
C23 0.041(2) 0.034(3) 0.030(2) -0.0021(19) 0.0011(17) -0.009(2)
C24 0.054(3) 0.076(5) 0.045(2) -0.004(3) -0.011(2) -0.013(3)
O1 0.0291(14) 0.079(3) 0.0358(14) -0.0118(17) -0.0022(11) 0.0070(17)
O2 0.0554(19) 0.033(2) 0.063(2) 0.0013(17) -0.0214(16) 0.0059(17)
O3 0.0201(12) 0.045(2) 0.0299(13) 0.0011(13) -0.0034(10) 0.0010(12)
O4 0.0441(17) 0.065(3) 0.0371(16) -0.0016(17) -0.0107(13) -0.0040(17)
S1 0.0284(5) 0.0380(7) 0.0346(5) -0.0040(5) -0.0064(4) 0.0034(5)

loop_
_atom_type_symbol
_atom_type_description
_atom_type_scat_dispersion_real
_atom_type_scat_dispersion_imag
_atom_type_scat_source
C C 0.0033 0.0016 'International Tables Vol C Tables 4.2.6.8 and 6.1.1.4'
H H 0.0000 0.0000 'International Tables Vol C Tables 4.2.6.8 and 6.1.1.4'
O O 0.0106 0.0060 'International Tables Vol C Tables 4.2.6.8 and 6.1.1.4'
S S 0.1246 0.1234 'International Tables Vol C Tables 4.2.6.8 and 6.1.1.4'

loop_
_geom_angle_atom_site_label_1
_geom_angle_atom_site_label_2
_geom_angle_atom_site_label_3
_geom_angle
C6 C1 C2 121.3(4)
C6 C1 S1 119.9(3)
C2 C1 S1 118.9(3)
C3 C2 C1 118.9(4)
C3 C2 H2 120.6
C1 C2 H2 120.6
C2 C3 C4 121.3(4)
C2 C3 H3 119.4
C4 C3 H3 119.4
C3 C4 C5 118.5(4)
C3 C4 C7 120.5(4)
C5 C4 C7 121.0(5)
C6 C5 C4 121.1(4)
C6 C5 H5 119.4
C4 C5 H5 119.4
C5 C6 C1 118.9(4)
C5 C6 H6 120.5
C1 C6 H6 120.5
C4 C7 H7A 109.5
C4 C7 H7B 109.5
H7A C7 H7B 109.5
C4 C7 H7C 109.5
H7A C7 H7C 109.5
H7B C7 H7C 109.5
C9 C8 O3 116.7(3)
C9 C8 C12 130.8(3)
O3 C8 C12 112.1(3)
C8 C9 C18 122.5(3)
C8 C9 C10 123.1(4)
C18 C9 C10 114.3(3)
C11 C10 C9 112.4(5)
C11 C10 H10A 109.1
C9 C10 H10A 109.1
C11 C10 H10B 109.1
C9 C10 H10B 109.1
H10A C10 H10B 107.9
C10 C11 H11A 109.5
C10 C11 H11B 109.5
H11A C11 H11B 109.5
C10 C11 H11C 109.5
H11A C11 H11C 109.5
H11B C11 H11C 109.5
C13 C12 C17 118.3(4)
C13 C12 C8 120.2(3)
C17 C12 C8 121.5(4)
C14 C13 C12 121.3(4)
C14 C13 H13 119.3
C12 C13 H13 119.3
C13 C14 C15 120.1(4)
C13 C14 H14 120.0
C15 C14 H14 120.0
C16 C15 C14 119.2(4)
C16 C15 H15 120.4
C14 C15 H15 120.4
C15 C16 C17 121.1(4)
C15 C16 H16 119.4
C17 C16 H16 119.4
C16 C17 C12 120.0(4)
C16 C17 H17 120.0
C12 C17 H17 120.0
C19 C18 C23 117.9(4)
C19 C18 C9 121.7(4)
C23 C18 C9 120.2(4)
C18 C19 C20 121.6(4)
C18 C19 H19 119.2
C20 C19 H19 119.2
C21 C20 C19 119.2(4)
C21 C20 H20 120.4
C19 C20 H20 120.4
O4 C21 C22 115.3(4)
O4 C21 C20 124.7(4)
C22 C21 C20 119.9(4)
C21 C22 C23 120.2(4)
C21 C22 H22 119.9
C23 C22 H22 119.9
C22 C23 C18 121.2(4)
C22 C23 H23 119.4
C18 C23 H23 119.4
O4 C24 H24A 109.5
O4 C24 H24B 109.5
H24A C24 H24B 109.5
O4 C24 H24C 109.5
H24A C24 H24C 109.5
H24B C24 H24C 109.5
C8 O3 S1 117.6(2)
C21 O4 C24 117.5(4)
O1 S1 O2 118.4(2)
O1 S1 O3 108.69(16)
O2 S1 O3 108.77(19)
O1 S1 C1 110.96(19)
O2 S1 C1 109.6(2)
O3 S1 C1 98.65(17)

loop_
_geom_bond_atom_site_label_1
_geom_bond_atom_site_label_2
_geom_bond_distance
C1 C6 1.374(6)
C1 C2 1.385(5)
C1 S1 1.756(4)
C2 C3 1.375(6)
C2 H2 0.9500
C3 C4 1.379(7)
C3 H3 0.9500
C4 C5 1.394(6)
C4 C7 1.506(6)
C5 C6 1.375(6)
C5 H5 0.9500
C6 H6 0.9500
C7 H7A 0.9800
C7 H7B 0.9800
C7 H7C 0.9800
C8 C9 1.327(5)
C8 O3 1.445(4)
C8 C12 1.483(5)
C9 C18 1.494(5)
C9 C10 1.518(6)
C10 C11 1.500(7)
C10 H10A 0.9900
C10 H10B 0.9900
C11 H11A 0.9800
C11 H11B 0.9800
C11 H11C 0.9800
C12 C13 1.392(6)
C12 C17 1.396(5)
C13 C14 1.374(6)
C13 H13 0.9500
C14 C15 1.386(6)
C14 H14 0.9500
C15 C16 1.379(7)
C15 H15 0.9500
C16 C17 1.383(6)
C16 H16 0.9500
C17 H17 0.9500
C18 C19 1.376(6)
C18 C23 1.388(6)
C19 C20 1.398(6)
C19 H19 0.9500
C20 C21 1.379(7)
C20 H20 0.9500
C21 O4 1.373(5)
C21 C22 1.376(6)
C22 C23 1.381(6)
C22 H22 0.9500
C23 H23 0.9500
C24 O4 1.397(6)
C24 H24A 0.9800
C24 H24B 0.9800
C24 H24C 0.9800
O1 S1 1.418(3)
O2 S1 1.424(4)
O3 S1 1.599(3)
